data_1568871
loop_
_publ_author_name
'Sun, Xiaofei'
'Hinz, Alexander'
'Schulz, Stephan'
'Zimmermann, Lisa'
'Scheer, Manfred'
'Roesky, Peter W.'

_publ_section_title
;
 Snapshots of sequential polyphosphide rearrangement upon metallatetrylene
 addition.
;
_journal_issue 18
_journal_name_full 'Chemical science'
_journal_page_first 4769
_journal_page_last 4776
_journal_paper_doi 10.1039/d3sc00806a
_journal_volume 14
_journal_year 2023
_chemical_formula_moiety 'C44 H64 Cl Ga Ge N4'
_chemical_formula_sum 'C44 H64 Cl Ga Ge N4'
_chemical_formula_weight 826.75
_space_group_crystal_system triclinic
_space_group_IT_number 2
_space_group_name_Hall '-P 1'
_space_group_name_H-M_alt 'P -1'
_atom_sites_solution_hydrogens geom
_atom_sites_solution_primary dual
_audit_creation_date 2022-12-07
_audit_creation_method
;
Olex2 1.5
(compiled 2022.04.07 svn.rca3783a0 for OlexSys, GUI svn.r6498)
;
_audit_update_record
;
2022-12-09 deposited with the CCDC.	2023-03-31 downloaded from the CCDC.
;
_cell_angle_alpha 83.16(2)
_cell_angle_beta 75.84(2)
_cell_angle_gamma 74.802(16)
_cell_formula_units_Z 2
_cell_length_a 10.233(2)
_cell_length_b 12.188(2)
_cell_length_c 18.128(6)
_cell_measurement_reflns_used 34885
_cell_measurement_temperature 100
_cell_measurement_theta_max 31.79
_cell_measurement_theta_min 2.03
_cell_volume 2111.9(9)
_computing_cell_refinement
;
X-Area Recipe 1.33.0.0 (STOE, 2015)
;
_computing_data_collection
;
X-Area Pilatus3_SV 1.31.150.0 (STOE, 2018)
;
_computing_data_reduction
;
X-Area Integrate 1.73.1.0 (STOE, 2018)
X-Area LANA 1.73.2.0 (STOE, 2018)
;
_computing_molecular_graphics 'Olex2 1.5 (Dolomanov et al., 2009)'
_computing_publication_material
;
STOE & Cie GmbH, X-Area, software package for collecting single-crystal or
multi-domain crystal data on STOE area-detector diffractometers, for image 
processing, for the correction and scaling of reflection intensities and 
for outlier rejection, version 1.84, Darmstadt 2018
;
_computing_structure_refinement 'SHELXL 2019/2 (Sheldrick, 2015)'
_computing_structure_solution 'SHELXT  (Sheldrick, 2015)'
_diffrn_ambient_temperature 100
_diffrn_detector Pilatus200K
_diffrn_detector_area_resol_mean 5.81
_diffrn_detector_type 'DECTRIS PILATUS 200K'
_diffrn_measured_fraction_theta_full 0.999
_diffrn_measured_fraction_theta_max 0.999
_diffrn_measurement_details
;
 618 frames, detector distance = 40 mm
;
_diffrn_measurement_device 'Eulerian 4-circle diffractometer'
_diffrn_measurement_device_type 'STOE STADIVARI'
_diffrn_measurement_method 'rotation method, \w scans'
_diffrn_radiation_collimation '0.5 mm diameter, monocapillary'
_diffrn_radiation_monochromator 'plane graphite'
_diffrn_radiation_polarisn_norm 0
_diffrn_radiation_probe x-ray
_diffrn_radiation_type 'Mo K\a'
_diffrn_radiation_wavelength 0.71073
_diffrn_reflns_av_R_equivalents 0.0314
_diffrn_reflns_av_unetI/netI 0.0331
_diffrn_reflns_Laue_measured_fraction_full 0.999
_diffrn_reflns_Laue_measured_fraction_max 0.999
_diffrn_reflns_limit_h_max 12
_diffrn_reflns_limit_h_min -12
_diffrn_reflns_limit_k_max 14
_diffrn_reflns_limit_k_min -14
_diffrn_reflns_limit_l_max 21
_diffrn_reflns_limit_l_min -21
_diffrn_reflns_number 21331
_diffrn_reflns_point_group_measured_fraction_full 0.999
_diffrn_reflns_point_group_measured_fraction_max 0.999
_diffrn_reflns_theta_full 25.242
_diffrn_reflns_theta_max 25.250
_diffrn_reflns_theta_min 2.030
_diffrn_source 'Mo Genix 3D HF'
_diffrn_source_current 1.000
_diffrn_source_power 0.050
_diffrn_source_voltage 50
_exptl_absorpt_coefficient_mu 1.447
_exptl_absorpt_correction_T_max 0.8080
_exptl_absorpt_correction_T_min 0.3251
_exptl_absorpt_correction_type multi-scan
_exptl_absorpt_process_details
;
STOE X-Red32, absorption correction by Gaussian integration, analogous to
P. Coppens, "The Evaluation of Absorption and Extinction in Single-Crystal
Structure Analysis", published in: F. R. Ahmed (Editor), "Crystallographic
Computing", Munksgaard, Copenhagen (1970), 255 - 270.
Afterwards scaling of reflection intensities was performed within STOE LANA.
J. Koziskova, F. Hahn, J. Richter, J. Kozisek, "Comparison of different
absorption corrections on the model structure of tetrakis(\m~2~-acetato)-
diaqua-di-copper(II)", Acta Chimica Slovaca, vol. 9, no. 2, 2016, pp. 136 - 140.
;
_exptl_crystal_colour yellow
_exptl_crystal_colour_primary yellow
_exptl_crystal_density_diffrn 1.300
_exptl_crystal_density_method 'not measured'
_exptl_crystal_description block
_exptl_crystal_F_000 872
_exptl_crystal_size_max 0.437
_exptl_crystal_size_mid 0.261
_exptl_crystal_size_min 0.149
_refine_diff_density_max 1.992
_refine_diff_density_min -0.507
_refine_diff_density_rms 0.099
_refine_ls_extinction_method none
_refine_ls_goodness_of_fit_ref 1.053
_refine_ls_hydrogen_treatment constr
_refine_ls_matrix_type full
_refine_ls_number_parameters 476
_refine_ls_number_reflns 7667
_refine_ls_number_restraints 0
_refine_ls_restrained_S_all 1.053
_refine_ls_R_factor_all 0.0500
_refine_ls_R_factor_gt 0.0430
_refine_ls_shift/su_max 0.001
_refine_ls_shift/su_mean 0.000
_refine_ls_structure_factor_coef Fsqd
_refine_ls_weighting_details 'w=1/[\s^2^(Fo^2^)+(0.0632P)^2^+4.5845P] where P=(Fo^2^+2Fc^2^)/3'
_refine_ls_weighting_scheme calc
_refine_ls_wR_factor_gt 0.1136
_refine_ls_wR_factor_ref 0.1192
_reflns_Friedel_coverage 0.000
_reflns_number_gt 6720
_reflns_number_total 7667
_reflns_threshold_expression 'I > 2\s(I)'
_cod_data_source_file d3sc00806a2.cif
_cod_data_source_block xf462a
_cod_depositor_comments 'Adding full bibliography for 1568870--1568876.cif.'
_cod_original_cell_volume 2112.0(10)
_cod_database_code 1568871
_shelx_shelxl_version_number 2019/2
_audit_contact_author
;
      Prof. Dr. Peter W. Roesky
      Karlsruher Institut fuer Technologie (KIT), CS
      Institut fuer Anorganische Chemie (AOC)
      Lehrstuhl fuer Anorganische Funktionsmaterialien
      Engesserstr. 15, Geb. 30.45
      76131 Karlsruhe 
      Bundesrepublik Deutschland
;
_audit_contact_letter
;
;
_shelx_space_group_comment
;
The symmetry employed for this shelxl refinement is uniquely defined
by the following loop, which should always be used as a source of
symmetry information in preference to the above space-group names.
They are only intended as comments.
;
_shelx_estimated_absorpt_t_max 0.813
_shelx_estimated_absorpt_t_min 0.570
_olex2_refinement_description
;
1. Fixed Uiso
 At 1.2 times of:
  All C(H) groups
 At 1.5 times of:
  All C(H,H,H) groups
2.a Ternary CH refined with riding coordinates:
 C22(H22), C25(H25), C39(H39), C42(H42)
2.b Aromatic/amide H refined with riding coordinates:
 C7(H7), C8(H8), C9(H9), C10(H10), C11(H11), C18(H18), C19(H19), C20(H20),
 C30(H30), C35(H35), C36(H36), C37(H37)
2.c Idealised Me refined as rotating group:
 C2(H2A,H2B,H2C), C3(H3A,H3B,H3C), C4(H4A,H4B,H4C), C13(H13A,H13B,H13C),
 C14(H14A,H14B,H14C), C15(H15A,H15B,H15C), C23(H23A,H23B,H23C), C24(H24A,H24B,
 H24C), C26(H26A,H26B,H26C), C27(H27A,H27B,H27C), C29(H29A,H29B,H29C), C32(H32A,
 H32B,H32C), C40(H40A,H40B,H40C), C41(H41A,H41B,H41C), C43(H43A,H43B,H43C),
 C44(H44A,H44B,H44C)
;
_olex2_submission_special_instructions 'No special instructions were received'

loop_
_space_group_symop_operation_xyz
'x, y, z'
'-x, -y, -z'

loop_
_atom_site_label
_atom_site_type_symbol
_atom_site_fract_x
_atom_site_fract_y
_atom_site_fract_z
_atom_site_U_iso_or_equiv
_atom_site_adp_type
_atom_site_occupancy
_atom_site_site_symmetry_order
_atom_site_calc_flag
_atom_site_refinement_flags_posn
_atom_site_refinement_flags_adp
_atom_site_refinement_flags_occupancy
_atom_site_disorder_assembly
_atom_site_disorder_group
Ge Ge 0.55148(3) 0.61200(3) 0.34326(2) 0.01375(11) Uani 1 1 d . . . . .
Ga Ga 0.67383(3) 0.62244(3) 0.20287(2) 0.01180(11) Uani 1 1 d . . . . .
Cl Cl 0.91139(8) 0.61909(6) 0.16687(4) 0.01557(17) Uani 1 1 d . . . . .
N1 N 0.7170(3) 0.5890(2) 0.38749(15) 0.0148(5) Uani 1 1 d . . . . .
N2 N 0.5789(3) 0.7535(2) 0.37593(15) 0.0151(5) Uani 1 1 d . . . . .
N3 N 0.6846(2) 0.4905(2) 0.14424(14) 0.0124(5) Uani 1 1 d . . . . .
N4 N 0.5938(3) 0.7338(2) 0.12828(15) 0.0137(5) Uani 1 1 d . . . . .
C1 C 0.8258(3) 0.4902(3) 0.40416(18) 0.0171(7) Uani 1 1 d . . . . .
C2 C 0.8054(4) 0.4630(3) 0.4901(2) 0.0264(8) Uani 1 1 d . . . . .
H2A H 0.709808 0.456388 0.511335 0.040 Uiso 1 1 calc R U . . .
H2B H 0.822925 0.524144 0.513919 0.040 Uiso 1 1 calc R U . . .
H2C H 0.870205 0.390877 0.500058 0.040 Uiso 1 1 calc R U . . .
C3 C 0.8064(4) 0.3923(3) 0.3674(2) 0.0254(8) Uani 1 1 d . . . . .
H3A H 0.713496 0.380075 0.389553 0.038 Uiso 1 1 calc R U . . .
H3B H 0.876577 0.323094 0.376304 0.038 Uiso 1 1 calc R U . . .
H3C H 0.816484 0.410282 0.312428 0.038 Uiso 1 1 calc R U . . .
C4 C 0.9688(3) 0.5085(3) 0.3706(2) 0.0263(8) Uani 1 1 d . . . . .
H4A H 1.038467 0.437925 0.377423 0.040 Uiso 1 1 calc R U . . .
H4B H 0.983084 0.569215 0.396458 0.040 Uiso 1 1 calc R U . . .
H4C H 0.977917 0.530408 0.316142 0.040 Uiso 1 1 calc R U . . .
C5 C 0.6875(3) 0.6958(3) 0.40450(17) 0.0156(6) Uani 1 1 d . . . . .
C6 C 0.7675(3) 0.7470(3) 0.44378(19) 0.0173(7) Uani 1 1 d . . . . .
C7 C 0.8673(4) 0.7991(3) 0.3989(2) 0.0242(7) Uani 1 1 d . . . . .
H7 H 0.884152 0.800010 0.344989 0.029 Uiso 1 1 calc R U . . .
C8 C 0.9419(4) 0.8496(3) 0.4323(2) 0.0300(8) Uani 1 1 d . . . . .
H8 H 1.010108 0.885349 0.401290 0.036 Uiso 1 1 calc R U . . .
C9 C 0.9183(4) 0.8488(3) 0.5104(2) 0.0299(8) Uani 1 1 d . . . . .
H9 H 0.970085 0.883852 0.533189 0.036 Uiso 1 1 calc R U . . .
C10 C 0.8197(4) 0.7971(3) 0.5552(2) 0.0261(8) Uani 1 1 d . . . . .
H10 H 0.802713 0.796893 0.609129 0.031 Uiso 1 1 calc R U . . .
C11 C 0.7455(3) 0.7457(3) 0.5222(2) 0.0206(7) Uani 1 1 d . . . . .
H11 H 0.678617 0.708882 0.553576 0.025 Uiso 1 1 calc R U . . .
C12 C 0.4729(3) 0.8541(3) 0.40710(18) 0.0177(7) Uani 1 1 d . . . . .
C13 C 0.5312(4) 0.9580(3) 0.3982(2) 0.0249(8) Uani 1 1 d . . . . .
H13A H 0.603194 0.944452 0.427525 0.037 Uiso 1 1 calc R U . . .
H13B H 0.456535 1.023909 0.416981 0.037 Uiso 1 1 calc R U . . .
H13C H 0.571584 0.973146 0.344227 0.037 Uiso 1 1 calc R U . . .
C14 C 0.4066(4) 0.8297(3) 0.49037(19) 0.0230(7) Uani 1 1 d . . . . .
H14A H 0.370673 0.761587 0.495003 0.034 Uiso 1 1 calc R U . . .
H14B H 0.330212 0.894830 0.508500 0.034 Uiso 1 1 calc R U . . .
H14C H 0.476393 0.817035 0.521108 0.034 Uiso 1 1 calc R U . . .
C15 C 0.3629(4) 0.8755(3) 0.3606(2) 0.0255(8) Uani 1 1 d . . . . .
H15A H 0.406181 0.883978 0.306357 0.038 Uiso 1 1 calc R U . . .
H15B H 0.292205 0.945311 0.376022 0.038 Uiso 1 1 calc R U . . .
H15C H 0.319358 0.811057 0.369406 0.038 Uiso 1 1 calc R U . . .
C16 C 0.6941(3) 0.3832(3) 0.18649(17) 0.0136(6) Uani 1 1 d . . . . .
C17 C 0.5721(3) 0.3637(3) 0.23507(18) 0.0153(6) Uani 1 1 d . . . . .
C18 C 0.5805(3) 0.2662(3) 0.28279(19) 0.0189(7) Uani 1 1 d . . . . .
H18 H 0.498816 0.252193 0.316573 0.023 Uiso 1 1 calc R U . . .
C19 C 0.7062(4) 0.1888(3) 0.2820(2) 0.0220(7) Uani 1 1 d . . . . .
H19 H 0.711291 0.123257 0.316266 0.026 Uiso 1 1 calc R U . . .
C20 C 0.8235(4) 0.2066(3) 0.23181(19) 0.0203(7) Uani 1 1 d . . . . .
H20 H 0.908658 0.150894 0.230189 0.024 Uiso 1 1 calc R U . . .
C21 C 0.8217(3) 0.3033(3) 0.18338(18) 0.0160(6) Uani 1 1 d . . . . .
C22 C 0.4335(3) 0.4448(3) 0.23163(18) 0.0174(7) Uani 1 1 d . . . . .
H22 H 0.447628 0.523780 0.225081 0.021 Uiso 1 1 calc R U . . .
C23 C 0.3852(4) 0.4255(3) 0.1625(2) 0.0266(8) Uani 1 1 d . . . . .
H23A H 0.373817 0.347489 0.166192 0.040 Uiso 1 1 calc R U . . .
H23B H 0.454421 0.436917 0.116158 0.040 Uiso 1 1 calc R U . . .
H23C H 0.296196 0.479519 0.160603 0.040 Uiso 1 1 calc R U . . .
C24 C 0.3212(3) 0.4389(3) 0.3033(2) 0.0246(8) Uani 1 1 d . . . . .
H24A H 0.239567 0.501610 0.300742 0.037 Uiso 1 1 calc R U . . .
H24B H 0.356222 0.445069 0.347965 0.037 Uiso 1 1 calc R U . . .
H24C H 0.295275 0.366073 0.307496 0.037 Uiso 1 1 calc R U . . .
C25 C 0.9554(3) 0.3186(3) 0.13015(19) 0.0191(7) Uani 1 1 d . . . . .
H25 H 0.934875 0.392542 0.099685 0.023 Uiso 1 1 calc R U . . .
C26 C 1.0621(3) 0.3230(3) 0.1749(2) 0.0260(8) Uani 1 1 d . . . . .
H26A H 1.149984 0.327495 0.139373 0.039 Uiso 1 1 calc R U . . .
H26B H 1.077092 0.254046 0.208705 0.039 Uiso 1 1 calc R U . . .
H26C H 1.027877 0.390125 0.205361 0.039 Uiso 1 1 calc R U . . .
C27 C 1.0170(4) 0.2228(3) 0.0749(2) 0.0273(8) Uani 1 1 d . . . . .
H27A H 1.050652 0.151307 0.103027 0.041 Uiso 1 1 calc R U . . .
H27B H 1.094396 0.241565 0.035993 0.041 Uiso 1 1 calc R U . . .
H27C H 0.945293 0.214110 0.050257 0.041 Uiso 1 1 calc R U . . .
C28 C 0.6924(3) 0.4999(3) 0.07021(18) 0.0158(6) Uani 1 1 d . . . . .
C29 C 0.7182(4) 0.3980(3) 0.02552(19) 0.0231(7) Uani 1 1 d . . . . .
H29A H 0.812745 0.383444 -0.006254 0.035 Uiso 1 1 calc R U . . .
H29B H 0.651266 0.412024 -0.007063 0.035 Uiso 1 1 calc R U . . .
H29C H 0.707641 0.331563 0.060573 0.035 Uiso 1 1 calc R U . . .
C30 C 0.6735(3) 0.6043(3) 0.02812(18) 0.0173(7) Uani 1 1 d . . . . .
H30 H 0.701857 0.600880 -0.025694 0.021 Uiso 1 1 calc R U . . .
C31 C 0.6190(3) 0.7114(3) 0.05502(17) 0.0160(6) Uani 1 1 d . . . . .
C32 C 0.5833(4) 0.8072(3) -0.00288(19) 0.0214(7) Uani 1 1 d . . . . .
H32A H 0.626965 0.868233 0.001067 0.032 Uiso 1 1 calc R U . . .
H32B H 0.482282 0.836851 0.006835 0.032 Uiso 1 1 calc R U . . .
H32C H 0.617457 0.778885 -0.054177 0.032 Uiso 1 1 calc R U . . .
C33 C 0.5133(3) 0.8452(3) 0.14960(17) 0.0146(6) Uani 1 1 d . . . . .
C34 C 0.5810(3) 0.9289(3) 0.15378(18) 0.0170(6) Uani 1 1 d . . . . .
C35 C 0.5006(3) 1.0349(3) 0.17653(19) 0.0203(7) Uani 1 1 d . . . . .
H35 H 0.545001 1.092116 0.181549 0.024 Uiso 1 1 calc R U . . .
C36 C 0.3583(4) 1.0589(3) 0.1920(2) 0.0229(7) Uani 1 1 d . . . . .
H36 H 0.305145 1.132283 0.207288 0.027 Uiso 1 1 calc R U . . .
C37 C 0.2927(3) 0.9769(3) 0.18532(19) 0.0212(7) Uani 1 1 d . . . . .
H37 H 0.194136 0.994725 0.195096 0.025 Uiso 1 1 calc R U . . .
C38 C 0.3682(3) 0.8681(3) 0.16447(18) 0.0173(7) Uani 1 1 d . . . . .
C39 C 0.7372(3) 0.9067(3) 0.13441(19) 0.0183(7) Uani 1 1 d . . . . .
H39 H 0.775158 0.830595 0.112055 0.022 Uiso 1 1 calc R U . . .
C40 C 0.7885(4) 0.9944(3) 0.0756(2) 0.0289(8) Uani 1 1 d . . . . .
H40A H 0.751311 0.997129 0.030250 0.043 Uiso 1 1 calc R U . . .
H40B H 0.890237 0.973137 0.061401 0.043 Uiso 1 1 calc R U . . .
H40C H 0.757119 1.069386 0.097030 0.043 Uiso 1 1 calc R U . . .
C41 C 0.7912(3) 0.9011(3) 0.2061(2) 0.0236(7) Uani 1 1 d . . . . .
H41A H 0.893030 0.880834 0.193176 0.035 Uiso 1 1 calc R U . . .
H41B H 0.757714 0.843408 0.242918 0.035 Uiso 1 1 calc R U . . .
H41C H 0.757823 0.975505 0.228490 0.035 Uiso 1 1 calc R U . . .
C42 C 0.2911(3) 0.7798(3) 0.15997(19) 0.0195(7) Uani 1 1 d . . . . .
H42 H 0.361498 0.709213 0.141152 0.023 Uiso 1 1 calc R U . . .
C43 C 0.2078(4) 0.7495(3) 0.2381(2) 0.0267(8) Uani 1 1 d . . . . .
H43A H 0.270920 0.718014 0.272399 0.040 Uiso 1 1 calc R U . . .
H43B H 0.158265 0.692870 0.233327 0.040 Uiso 1 1 calc R U . . .
H43C H 0.140700 0.818131 0.258866 0.040 Uiso 1 1 calc R U . . .
C44 C 0.1965(4) 0.8191(3) 0.1038(2) 0.0251(8) Uani 1 1 d . . . . .
H44A H 0.143869 0.762210 0.104611 0.038 Uiso 1 1 calc R U . . .
H44B H 0.252873 0.828253 0.052393 0.038 Uiso 1 1 calc R U . . .
H44C H 0.131889 0.892108 0.118372 0.038 Uiso 1 1 calc R U . . .

loop_
_atom_site_aniso_label
_atom_site_aniso_U_11
_atom_site_aniso_U_22
_atom_site_aniso_U_33
_atom_site_aniso_U_23
_atom_site_aniso_U_13
_atom_site_aniso_U_12
Ge 0.01396(17) 0.01597(18) 0.01208(18) -0.00196(13) -0.00253(13) -0.00479(13)
Ga 0.01299(18) 0.01150(18) 0.01119(18) -0.00087(13) -0.00308(13) -0.00297(13)
Cl 0.0278(4) 0.0046(3) 0.0198(4) 0.0026(3) -0.0145(3) -0.0065(3)
N1 0.0150(12) 0.0175(13) 0.0132(13) -0.0005(11) -0.0057(10) -0.0039(10)
N2 0.0167(13) 0.0149(13) 0.0150(13) -0.0043(10) -0.0051(10) -0.0031(10)
N3 0.0123(12) 0.0118(12) 0.0142(13) -0.0021(10) -0.0026(10) -0.0048(10)
N4 0.0144(12) 0.0127(13) 0.0137(13) 0.0009(10) -0.0032(10) -0.0032(10)
C1 0.0187(16) 0.0155(15) 0.0166(16) -0.0015(13) -0.0061(12) -0.0009(12)
C2 0.036(2) 0.0208(17) 0.0198(18) 0.0004(14) -0.0084(15) -0.0014(15)
C3 0.0298(19) 0.0190(17) 0.0281(19) -0.0054(15) -0.0136(15) 0.0010(14)
C4 0.0177(17) 0.0295(19) 0.030(2) -0.0009(16) -0.0062(14) -0.0016(14)
C5 0.0155(15) 0.0185(16) 0.0117(15) -0.0015(12) -0.0008(12) -0.0041(12)
C6 0.0188(15) 0.0143(15) 0.0200(17) -0.0029(13) -0.0071(13) -0.0028(12)
C7 0.0268(18) 0.0294(19) 0.0192(18) -0.0001(15) -0.0067(14) -0.0109(15)
C8 0.0272(19) 0.032(2) 0.036(2) 0.0004(17) -0.0106(16) -0.0151(16)
C9 0.033(2) 0.0270(19) 0.039(2) -0.0057(17) -0.0208(17) -0.0091(16)
C10 0.037(2) 0.0234(18) 0.0220(18) -0.0064(15) -0.0153(16) -0.0038(15)
C11 0.0244(17) 0.0168(16) 0.0210(17) -0.0012(13) -0.0068(14) -0.0039(13)
C12 0.0194(16) 0.0162(16) 0.0163(16) -0.0043(13) -0.0020(13) -0.0026(13)
C13 0.0291(18) 0.0168(17) 0.0265(19) -0.0054(14) -0.0009(15) -0.0047(14)
C14 0.0230(17) 0.0243(18) 0.0189(17) -0.0026(14) -0.0003(13) -0.0045(14)
C15 0.0238(17) 0.0250(18) 0.0246(19) -0.0063(15) -0.0081(14) 0.0043(14)
C16 0.0189(15) 0.0127(15) 0.0112(15) -0.0010(12) -0.0039(12) -0.0068(12)
C17 0.0191(15) 0.0173(16) 0.0129(15) -0.0043(12) -0.0030(12) -0.0092(12)
C18 0.0252(17) 0.0175(16) 0.0167(16) -0.0033(13) -0.0014(13) -0.0121(13)
C19 0.0321(18) 0.0152(16) 0.0208(17) 0.0009(13) -0.0064(14) -0.0099(14)
C20 0.0246(17) 0.0152(16) 0.0213(17) -0.0030(13) -0.0067(14) -0.0025(13)
C21 0.0181(15) 0.0143(15) 0.0173(16) -0.0050(13) -0.0043(12) -0.0049(12)
C22 0.0171(15) 0.0195(16) 0.0170(16) -0.0011(13) -0.0018(12) -0.0089(13)
C23 0.0202(17) 0.035(2) 0.028(2) -0.0044(16) -0.0080(14) -0.0085(15)
C24 0.0203(17) 0.0267(18) 0.0250(19) -0.0005(15) 0.0010(14) -0.0088(14)
C25 0.0170(15) 0.0178(16) 0.0216(17) -0.0012(13) -0.0024(13) -0.0040(13)
C26 0.0189(17) 0.0270(19) 0.031(2) -0.0038(16) -0.0044(14) -0.0041(14)
C27 0.0246(18) 0.0251(18) 0.0277(19) -0.0083(15) 0.0017(15) -0.0020(14)
C28 0.0127(14) 0.0216(16) 0.0137(16) -0.0036(13) -0.0012(12) -0.0056(12)
C29 0.0304(18) 0.0228(17) 0.0176(17) -0.0058(14) -0.0054(14) -0.0071(14)
C30 0.0184(15) 0.0233(17) 0.0098(15) -0.0015(13) -0.0014(12) -0.0056(13)
C31 0.0130(14) 0.0226(16) 0.0116(15) 0.0025(13) -0.0025(12) -0.0047(12)
C32 0.0252(17) 0.0229(17) 0.0131(16) 0.0023(13) -0.0042(13) -0.0022(14)
C33 0.0197(15) 0.0110(14) 0.0108(15) 0.0029(11) -0.0035(12) -0.0010(12)
C34 0.0204(16) 0.0161(15) 0.0125(15) 0.0030(12) -0.0033(12) -0.0029(12)
C35 0.0259(17) 0.0135(15) 0.0212(17) 0.0002(13) -0.0052(14) -0.0048(13)
C36 0.0256(17) 0.0157(16) 0.0227(18) 0.0005(14) -0.0061(14) 0.0028(13)
C37 0.0176(16) 0.0211(17) 0.0211(17) 0.0020(14) -0.0054(13) 0.0013(13)
C38 0.0163(15) 0.0198(16) 0.0137(15) 0.0018(13) -0.0035(12) -0.0019(13)
C39 0.0190(16) 0.0143(15) 0.0204(17) 0.0003(13) -0.0010(13) -0.0056(12)
C40 0.0302(19) 0.0219(18) 0.032(2) 0.0033(16) 0.0000(16) -0.0104(15)
C41 0.0199(16) 0.0227(17) 0.030(2) -0.0066(15) -0.0057(14) -0.0052(14)
C42 0.0153(15) 0.0213(17) 0.0194(17) -0.0014(13) -0.0033(13) -0.0006(13)
C43 0.0287(19) 0.032(2) 0.0223(18) 0.0027(15) -0.0067(15) -0.0130(15)
C44 0.0232(17) 0.0298(19) 0.0234(18) -0.0016(15) -0.0077(14) -0.0060(15)

loop_
_atom_type_symbol
_atom_type_description
_atom_type_scat_dispersion_real
_atom_type_scat_dispersion_imag
_atom_type_scat_source
C C 0.0033 0.0016 'International Tables Vol C Tables 4.2.6.8 and 6.1.1.4'
H H 0.0000 0.0000 'International Tables Vol C Tables 4.2.6.8 and 6.1.1.4'
Cl Cl 0.1484 0.1585 'International Tables Vol C Tables 4.2.6.8 and 6.1.1.4'
Ga Ga 0.2307 1.6083 'International Tables Vol C Tables 4.2.6.8 and 6.1.1.4'
Ge Ge 0.1547 1.8001 'International Tables Vol C Tables 4.2.6.8 and 6.1.1.4'
N N 0.0061 0.0033 'International Tables Vol C Tables 4.2.6.8 and 6.1.1.4'

loop_
_exptl_crystal_face_index_h
_exptl_crystal_face_index_k
_exptl_crystal_face_index_l
_exptl_crystal_face_perp_dist
0 -4 -3 0.1040
1 4 3 0.0920
-4 -1 0 0.1660
0 1 -4 0.0470
0 -1 4 0.1020
8 1 -1 0.2710

loop_
_geom_angle_atom_site_label_1
_geom_angle_atom_site_label_2
_geom_angle_atom_site_label_3
_geom_angle
_geom_angle_site_symmetry_1
_geom_angle_site_symmetry_3
_geom_angle_publ_flag
N1 Ge Ga 97.96(8) . . ?
N1 Ge N2 65.31(11) . . ?
N1 Ge C5 32.40(11) . . ?
N2 Ge Ga 99.81(8) . . ?
N2 Ge C5 33.05(10) . . ?
C5 Ge Ga 102.87(7) . . ?
Cl Ga Ge 120.67(3) . . ?
N3 Ga Ge 115.49(8) . . ?
N3 Ga Cl 96.35(7) . . ?
N4 Ga Ge 122.19(8) . . ?
N4 Ga Cl 103.31(8) . . ?
N4 Ga N3 92.73(11) . . ?
C1 N1 Ge 135.1(2) . . ?
C5 N1 Ge 93.36(19) . . ?
C5 N1 C1 131.2(3) . . ?
C5 N2 Ge 92.34(19) . . ?
C5 N2 C12 126.7(3) . . ?
C12 N2 Ge 128.5(2) . . ?
C16 N3 Ga 115.69(19) . . ?
C28 N3 Ga 122.3(2) . . ?
C28 N3 C16 121.8(3) . . ?
C31 N4 Ga 121.6(2) . . ?
C31 N4 C33 117.4(3) . . ?
C33 N4 Ga 121.0(2) . . ?
N1 C1 C2 110.4(3) . . ?
N1 C1 C3 105.3(3) . . ?
N1 C1 C4 111.7(3) . . ?
C3 C1 C2 109.1(3) . . ?
C4 C1 C2 110.7(3) . . ?
C4 C1 C3 109.6(3) . . ?
C1 C2 H2A 109.5 . . ?
C1 C2 H2B 109.5 . . ?
C1 C2 H2C 109.5 . . ?
H2A C2 H2B 109.5 . . ?
H2A C2 H2C 109.5 . . ?
H2B C2 H2C 109.5 . . ?
C1 C3 H3A 109.5 . . ?
C1 C3 H3B 109.5 . . ?
C1 C3 H3C 109.5 . . ?
H3A C3 H3B 109.5 . . ?
H3A C3 H3C 109.5 . . ?
H3B C3 H3C 109.5 . . ?
C1 C4 H4A 109.5 . . ?
C1 C4 H4B 109.5 . . ?
C1 C4 H4C 109.5 . . ?
H4A C4 H4B 109.5 . . ?
H4A C4 H4C 109.5 . . ?
H4B C4 H4C 109.5 . . ?
N1 C5 Ge 54.24(16) . . ?
N1 C5 N2 108.5(3) . . ?
N1 C5 C6 126.2(3) . . ?
N2 C5 Ge 54.61(16) . . ?
N2 C5 C6 125.1(3) . . ?
C6 C5 Ge 178.5(2) . . ?
C7 C6 C5 117.9(3) . . ?
C11 C6 C5 123.1(3) . . ?
C11 C6 C7 119.0(3) . . ?
C6 C7 H7 119.9 . . ?
C8 C7 C6 120.2(3) . . ?
C8 C7 H7 119.9 . . ?
C7 C8 H8 119.8 . . ?
C7 C8 C9 120.4(4) . . ?
C9 C8 H8 119.8 . . ?
C8 C9 H9 120.1 . . ?
C10 C9 C8 119.8(3) . . ?
C10 C9 H9 120.1 . . ?
C9 C10 H10 119.9 . . ?
C11 C10 C9 120.1(3) . . ?
C11 C10 H10 119.9 . . ?
C6 C11 H11 119.7 . . ?
C10 C11 C6 120.5(3) . . ?
C10 C11 H11 119.7 . . ?
N2 C12 C13 112.0(3) . . ?
N2 C12 C14 110.8(3) . . ?
N2 C12 C15 105.3(3) . . ?
C13 C12 C14 110.8(3) . . ?
C13 C12 C15 109.0(3) . . ?
C15 C12 C14 108.7(3) . . ?
C12 C13 H13A 109.5 . . ?
C12 C13 H13B 109.5 . . ?
C12 C13 H13C 109.5 . . ?
H13A C13 H13B 109.5 . . ?
H13A C13 H13C 109.5 . . ?
H13B C13 H13C 109.5 . . ?
C12 C14 H14A 109.5 . . ?
C12 C14 H14B 109.5 . . ?
C12 C14 H14C 109.5 . . ?
H14A C14 H14B 109.5 . . ?
H14A C14 H14C 109.5 . . ?
H14B C14 H14C 109.5 . . ?
C12 C15 H15A 109.5 . . ?
C12 C15 H15B 109.5 . . ?
C12 C15 H15C 109.5 . . ?
H15A C15 H15B 109.5 . . ?
H15A C15 H15C 109.5 . . ?
H15B C15 H15C 109.5 . . ?
C17 C16 N3 117.2(3) . . ?
C17 C16 C21 121.1(3) . . ?
C21 C16 N3 121.6(3) . . ?
C16 C17 C22 120.2(3) . . ?
C18 C17 C16 118.6(3) . . ?
C18 C17 C22 121.1(3) . . ?
C17 C18 H18 119.6 . . ?
C19 C18 C17 120.8(3) . . ?
C19 C18 H18 119.6 . . ?
C18 C19 H19 120.0 . . ?
C20 C19 C18 119.9(3) . . ?
C20 C19 H19 120.0 . . ?
C19 C20 H20 119.1 . . ?
C19 C20 C21 121.9(3) . . ?
C21 C20 H20 119.1 . . ?
C16 C21 C25 123.1(3) . . ?
C20 C21 C16 117.7(3) . . ?
C20 C21 C25 119.2(3) . . ?
C17 C22 H22 107.4 . . ?
C17 C22 C23 110.5(3) . . ?
C17 C22 C24 113.8(3) . . ?
C23 C22 H22 107.4 . . ?
C23 C22 C24 110.1(3) . . ?
C24 C22 H22 107.4 . . ?
C22 C23 H23A 109.5 . . ?
C22 C23 H23B 109.5 . . ?
C22 C23 H23C 109.5 . . ?
H23A C23 H23B 109.5 . . ?
H23A C23 H23C 109.5 . . ?
H23B C23 H23C 109.5 . . ?
C22 C24 H24A 109.5 . . ?
C22 C24 H24B 109.5 . . ?
C22 C24 H24C 109.5 . . ?
H24A C24 H24B 109.5 . . ?
H24A C24 H24C 109.5 . . ?
H24B C24 H24C 109.5 . . ?
C21 C25 H25 108.4 . . ?
C21 C25 C26 110.8(3) . . ?
C21 C25 C27 111.6(3) . . ?
C26 C25 H25 108.4 . . ?
C26 C25 C27 109.3(3) . . ?
C27 C25 H25 108.4 . . ?
C25 C26 H26A 109.5 . . ?
C25 C26 H26B 109.5 . . ?
C25 C26 H26C 109.5 . . ?
H26A C26 H26B 109.5 . . ?
H26A C26 H26C 109.5 . . ?
H26B C26 H26C 109.5 . . ?
C25 C27 H27A 109.5 . . ?
C25 C27 H27B 109.5 . . ?
C25 C27 H27C 109.5 . . ?
H27A C27 H27B 109.5 . . ?
H27A C27 H27C 109.5 . . ?
H27B C27 H27C 109.5 . . ?
N3 C28 C29 121.6(3) . . ?
N3 C28 C30 123.3(3) . . ?
C30 C28 C29 115.0(3) . . ?
C28 C29 H29A 109.5 . . ?
C28 C29 H29B 109.5 . . ?
C28 C29 H29C 109.5 . . ?
H29A C29 H29B 109.5 . . ?
H29A C29 H29C 109.5 . . ?
H29B C29 H29C 109.5 . . ?
C28 C30 H30 116.0 . . ?
C31 C30 C28 127.9(3) . . ?
C31 C30 H30 116.0 . . ?
N4 C31 C30 124.1(3) . . ?
N4 C31 C32 119.4(3) . . ?
C30 C31 C32 116.5(3) . . ?
C31 C32 H32A 109.5 . . ?
C31 C32 H32B 109.5 . . ?
C31 C32 H32C 109.5 . . ?
H32A C32 H32B 109.5 . . ?
H32A C32 H32C 109.5 . . ?
H32B C32 H32C 109.5 . . ?
C34 C33 N4 119.3(3) . . ?
C34 C33 C38 121.4(3) . . ?
C38 C33 N4 119.2(3) . . ?
C33 C34 C39 121.9(3) . . ?
C35 C34 C33 118.1(3) . . ?
C35 C34 C39 120.0(3) . . ?
C34 C35 H35 119.3 . . ?
C36 C35 C34 121.4(3) . . ?
C36 C35 H35 119.3 . . ?
C35 C36 H36 120.0 . . ?
C35 C36 C37 120.0(3) . . ?
C37 C36 H36 120.0 . . ?
C36 C37 H37 119.5 . . ?
C36 C37 C38 121.1(3) . . ?
C38 C37 H37 119.5 . . ?
C33 C38 C42 122.9(3) . . ?
C37 C38 C33 118.0(3) . . ?
C37 C38 C42 119.1(3) . . ?
C34 C39 H39 107.7 . . ?
C34 C39 C40 112.2(3) . . ?
C34 C39 C41 110.4(3) . . ?
C40 C39 H39 107.7 . . ?
C40 C39 C41 111.0(3) . . ?
C41 C39 H39 107.7 . . ?
C39 C40 H40A 109.5 . . ?
C39 C40 H40B 109.5 . . ?
C39 C40 H40C 109.5 . . ?
H40A C40 H40B 109.5 . . ?
H40A C40 H40C 109.5 . . ?
H40B C40 H40C 109.5 . . ?
C39 C41 H41A 109.5 . . ?
C39 C41 H41B 109.5 . . ?
C39 C41 H41C 109.5 . . ?
H41A C41 H41B 109.5 . . ?
H41A C41 H41C 109.5 . . ?
H41B C41 H41C 109.5 . . ?
C38 C42 H42 107.8 . . ?
C38 C42 C43 111.3(3) . . ?
C38 C42 C44 111.5(3) . . ?
C43 C42 H42 107.8 . . ?
C43 C42 C44 110.3(3) . . ?
C44 C42 H42 107.8 . . ?
C42 C43 H43A 109.5 . . ?
C42 C43 H43B 109.5 . . ?
C42 C43 H43C 109.5 . . ?
H43A C43 H43B 109.5 . . ?
H43A C43 H43C 109.5 . . ?
H43B C43 H43C 109.5 . . ?
C42 C44 H44A 109.5 . . ?
C42 C44 H44B 109.5 . . ?
C42 C44 H44C 109.5 . . ?
H44A C44 H44B 109.5 . . ?
H44A C44 H44C 109.5 . . ?
H44B C44 H44C 109.5 . . ?

loop_
_geom_bond_atom_site_label_1
_geom_bond_atom_site_label_2
_geom_bond_distance
_geom_bond_site_symmetry_2
_geom_bond_publ_flag
Ge Ga 2.5512(10) . ?
Ge N1 1.988(3) . ?
Ge N2 1.996(3) . ?
Ge C5 2.446(3) . ?
Ga Cl 2.3485(10) . ?
Ga N3 1.996(3) . ?
Ga N4 1.965(3) . ?
N1 C1 1.468(4) . ?
N1 C5 1.313(4) . ?
N2 C5 1.335(4) . ?
N2 C12 1.472(4) . ?
N3 C16 1.428(4) . ?
N3 C28 1.318(4) . ?
N4 C31 1.337(4) . ?
N4 C33 1.434(4) . ?
C1 C2 1.527(5) . ?
C1 C3 1.512(5) . ?
C1 C4 1.505(5) . ?
C2 H2A 0.9800 . ?
C2 H2B 0.9800 . ?
C2 H2C 0.9800 . ?
C3 H3A 0.9800 . ?
C3 H3B 0.9800 . ?
C3 H3C 0.9800 . ?
C4 H4A 0.9800 . ?
C4 H4B 0.9800 . ?
C4 H4C 0.9800 . ?
C5 C6 1.492(4) . ?
C6 C7 1.385(5) . ?
C6 C11 1.384(5) . ?
C7 H7 0.9500 . ?
C7 C8 1.374(5) . ?
C8 H8 0.9500 . ?
C8 C9 1.375(6) . ?
C9 H9 0.9500 . ?
C9 C10 1.374(5) . ?
C10 H10 0.9500 . ?
C10 C11 1.373(5) . ?
C11 H11 0.9500 . ?
C12 C13 1.512(5) . ?
C12 C14 1.525(5) . ?
C12 C15 1.518(5) . ?
C13 H13A 0.9800 . ?
C13 H13B 0.9800 . ?
C13 H13C 0.9800 . ?
C14 H14A 0.9800 . ?
C14 H14B 0.9800 . ?
C14 H14C 0.9800 . ?
C15 H15A 0.9800 . ?
C15 H15B 0.9800 . ?
C15 H15C 0.9800 . ?
C16 C17 1.400(4) . ?
C16 C21 1.402(4) . ?
C17 C18 1.381(5) . ?
C17 C22 1.512(4) . ?
C18 H18 0.9500 . ?
C18 C19 1.379(5) . ?
C19 H19 0.9500 . ?
C19 C20 1.368(5) . ?
C20 H20 0.9500 . ?
C20 C21 1.382(5) . ?
C21 C25 1.511(4) . ?
C22 H22 1.0000 . ?
C22 C23 1.517(5) . ?
C22 C24 1.518(4) . ?
C23 H23A 0.9800 . ?
C23 H23B 0.9800 . ?
C23 H23C 0.9800 . ?
C24 H24A 0.9800 . ?
C24 H24B 0.9800 . ?
C24 H24C 0.9800 . ?
C25 H25 1.0000 . ?
C25 C26 1.526(5) . ?
C25 C27 1.533(5) . ?
C26 H26A 0.9800 . ?
C26 H26B 0.9800 . ?
C26 H26C 0.9800 . ?
C27 H27A 0.9800 . ?
C27 H27B 0.9800 . ?
C27 H27C 0.9800 . ?
C28 C29 1.494(4) . ?
C28 C30 1.396(5) . ?
C29 H29A 0.9800 . ?
C29 H29B 0.9800 . ?
C29 H29C 0.9800 . ?
C30 H30 0.9500 . ?
C30 C31 1.374(5) . ?
C31 C32 1.507(4) . ?
C32 H32A 0.9800 . ?
C32 H32B 0.9800 . ?
C32 H32C 0.9800 . ?
C33 C34 1.394(5) . ?
C33 C38 1.399(4) . ?
C34 C35 1.385(5) . ?
C34 C39 1.507(4) . ?
C35 H35 0.9500 . ?
C35 C36 1.372(5) . ?
C36 H36 0.9500 . ?
C36 C37 1.372(5) . ?
C37 H37 0.9500 . ?
C37 C38 1.392(5) . ?
C38 C42 1.512(5) . ?
C39 H39 1.0000 . ?
C39 C40 1.518(5) . ?
C39 C41 1.520(5) . ?
C40 H40A 0.9800 . ?
C40 H40B 0.9800 . ?
C40 H40C 0.9800 . ?
C41 H41A 0.9800 . ?
C41 H41B 0.9800 . ?
C41 H41C 0.9800 . ?
C42 H42 1.0000 . ?
C42 C43 1.523(5) . ?
C42 C44 1.525(5) . ?
C43 H43A 0.9800 . ?
C43 H43B 0.9800 . ?
C43 H43C 0.9800 . ?
C44 H44A 0.9800 . ?
C44 H44B 0.9800 . ?
C44 H44C 0.9800 . ?

loop_
_geom_torsion_atom_site_label_1
_geom_torsion_atom_site_label_2
_geom_torsion_atom_site_label_3
_geom_torsion_atom_site_label_4
_geom_torsion
_geom_torsion_site_symmetry_1
_geom_torsion_site_symmetry_2
_geom_torsion_site_symmetry_3
_geom_torsion_site_symmetry_4
_geom_torsion_publ_flag
Ge N1 C1 C2 -108.2(3) . . . . ?
Ge N1 C1 C3 9.3(4) . . . . ?
Ge N1 C1 C4 128.2(3) . . . . ?
Ge N1 C5 N2 -6.2(3) . . . . ?
Ge N1 C5 C6 178.2(3) . . . . ?
Ge N2 C5 N1 6.2(3) . . . . ?
Ge N2 C5 C6 -178.1(3) . . . . ?
Ge N2 C12 C13 -159.2(2) . . . . ?
Ge N2 C12 C14 76.6(3) . . . . ?
Ge N2 C12 C15 -40.8(4) . . . . ?
Ga N3 C16 C17 76.7(3) . . . . ?
Ga N3 C16 C21 -99.3(3) . . . . ?
Ga N3 C28 C29 172.2(2) . . . . ?
Ga N3 C28 C30 -9.7(4) . . . . ?
Ga N4 C31 C30 15.4(4) . . . . ?
Ga N4 C31 C32 -166.2(2) . . . . ?
Ga N4 C33 C34 80.3(3) . . . . ?
Ga N4 C33 C38 -100.8(3) . . . . ?
N1 C5 C6 C7 94.4(4) . . . . ?
N1 C5 C6 C11 -86.3(4) . . . . ?
N2 C5 C6 C7 -80.6(4) . . . . ?
N2 C5 C6 C11 98.7(4) . . . . ?
N3 C16 C17 C18 -173.1(3) . . . . ?
N3 C16 C17 C22 10.4(4) . . . . ?
N3 C16 C21 C20 173.7(3) . . . . ?
N3 C16 C21 C25 -6.2(5) . . . . ?
N3 C28 C30 C31 -13.8(5) . . . . ?
N4 C33 C34 C35 -178.3(3) . . . . ?
N4 C33 C34 C39 1.7(5) . . . . ?
N4 C33 C38 C37 179.8(3) . . . . ?
N4 C33 C38 C42 0.7(5) . . . . ?
C1 N1 C5 Ge -174.4(4) . . . . ?
C1 N1 C5 N2 179.5(3) . . . . ?
C1 N1 C5 C6 3.8(5) . . . . ?
C5 N1 C1 C2 63.8(4) . . . . ?
C5 N1 C1 C3 -178.7(3) . . . . ?
C5 N1 C1 C4 -59.8(4) . . . . ?
C5 N2 C12 C13 69.7(4) . . . . ?
C5 N2 C12 C14 -54.5(4) . . . . ?
C5 N2 C12 C15 -171.9(3) . . . . ?
C5 C6 C7 C8 178.7(3) . . . . ?
C5 C6 C11 C10 -178.1(3) . . . . ?
C6 C7 C8 C9 0.0(6) . . . . ?
C7 C6 C11 C10 1.2(5) . . . . ?
C7 C8 C9 C10 0.0(6) . . . . ?
C8 C9 C10 C11 0.5(6) . . . . ?
C9 C10 C11 C6 -1.1(5) . . . . ?
C11 C6 C7 C8 -0.7(5) . . . . ?
C12 N2 C5 Ge 143.8(3) . . . . ?
C12 N2 C5 N1 150.0(3) . . . . ?
C12 N2 C5 C6 -34.3(5) . . . . ?
C16 N3 C28 C29 -2.8(4) . . . . ?
C16 N3 C28 C30 175.2(3) . . . . ?
C16 C17 C18 C19 -0.8(5) . . . . ?
C16 C17 C22 C23 76.2(4) . . . . ?
C16 C17 C22 C24 -159.2(3) . . . . ?
C16 C21 C25 C26 118.6(3) . . . . ?
C16 C21 C25 C27 -119.3(3) . . . . ?
C17 C16 C21 C20 -2.2(5) . . . . ?
C17 C16 C21 C25 178.0(3) . . . . ?
C17 C18 C19 C20 -2.1(5) . . . . ?
C18 C17 C22 C23 -100.2(3) . . . . ?
C18 C17 C22 C24 24.3(4) . . . . ?
C18 C19 C20 C21 2.9(5) . . . . ?
C19 C20 C21 C16 -0.8(5) . . . . ?
C19 C20 C21 C25 179.1(3) . . . . ?
C20 C21 C25 C26 -61.2(4) . . . . ?
C20 C21 C25 C27 60.8(4) . . . . ?
C21 C16 C17 C18 3.0(4) . . . . ?
C21 C16 C17 C22 -173.6(3) . . . . ?
C22 C17 C18 C19 175.7(3) . . . . ?
C28 N3 C16 C17 -107.9(3) . . . . ?
C28 N3 C16 C21 76.0(4) . . . . ?
C28 C30 C31 N4 10.8(5) . . . . ?
C28 C30 C31 C32 -167.8(3) . . . . ?
C29 C28 C30 C31 164.4(3) . . . . ?
C31 N4 C33 C34 -95.8(4) . . . . ?
C31 N4 C33 C38 83.1(4) . . . . ?
C33 N4 C31 C30 -168.6(3) . . . . ?
C33 N4 C31 C32 9.9(4) . . . . ?
C33 C34 C35 C36 -2.3(5) . . . . ?
C33 C34 C39 C40 126.7(3) . . . . ?
C33 C34 C39 C41 -108.9(3) . . . . ?
C33 C38 C42 C43 113.7(3) . . . . ?
C33 C38 C42 C44 -122.7(3) . . . . ?
C34 C33 C38 C37 -1.4(5) . . . . ?
C34 C33 C38 C42 179.6(3) . . . . ?
C34 C35 C36 C37 0.3(5) . . . . ?
C35 C34 C39 C40 -53.3(4) . . . . ?
C35 C34 C39 C41 71.1(4) . . . . ?
C35 C36 C37 C38 1.3(5) . . . . ?
C36 C37 C38 C33 -0.8(5) . . . . ?
C36 C37 C38 C42 178.4(3) . . . . ?
C37 C38 C42 C43 -65.4(4) . . . . ?
C37 C38 C42 C44 58.2(4) . . . . ?
C38 C33 C34 C35 2.9(5) . . . . ?
C38 C33 C34 C39 -177.2(3) . . . . ?
C39 C34 C35 C36 177.7(3) . . . . ?
